data_7114002
loop_
_publ_author_name
'Burford, Neil'
'Eelman, Melanie D.'
'Cameron, T. Stanley'

_publ_section_title
;
 Comprehensive characterisation of bismuth thiosalicylate complexes:
 models for bismuth subsalicylate
;
_journal_issue 13
_journal_name_full 'Chemical Communications'
_journal_page_first 1402
_journal_paper_doi 10.1039/b203110h
_journal_year 2002
_chemical_formula_moiety 'C24 H21 Bi O6 S3 '
_chemical_formula_sum 'C24 H21 Bi O6 S3'
_chemical_formula_weight 710.59
_space_group_IT_number 2
_symmetry_cell_setting triclinic
_symmetry_Int_Tables_number 2
_symmetry_space_group_name_Hall '-P 1'
_symmetry_space_group_name_H-M 'P -1'
_audit_creation_date 2002-02-19
_audit_creation_method 'by teXsan for Windows v1.06'
_audit_update_record
;
?
;
_cell_angle_alpha 105.19(2)
_cell_angle_beta 105.29(2)
_cell_angle_gamma 104.22(3)
_cell_formula_units_Z 2
_cell_length_a 12.683(5)
_cell_length_b 14.118(4)
_cell_length_c 8.123(2)
_cell_measurement_reflns_used 25
_cell_measurement_temperature 296.2
_cell_measurement_theta_max 32.3
_cell_measurement_theta_min 28.2
_cell_volume 1274.3(8)
_computing_cell_refinement 'MSC/AFC Diffractometer Control'
_computing_data_collection 'MSC/AFC Diffractometer Control'
_computing_data_reduction 'teXsan for Windows version 1.06 (MSC, 1997-1999)'
_computing_publication_material 'teXsan for Windows version 1.06 (MSC, 1997-1999)'
_computing_structure_refinement 'teXsan for Windows version 1.06 (MSC, 1997-1999)'
_diffrn_ambient_temperature 296.2
_diffrn_measurement_device 'Rigaku AFC5R'
_diffrn_measurement_method \w-2\q
_diffrn_orient_matrix_UB_11 0.08395
_diffrn_orient_matrix_UB_12 0.00670
_diffrn_orient_matrix_UB_13 0.03934
_diffrn_orient_matrix_UB_21 0.02223
_diffrn_orient_matrix_UB_22 0.07770
_diffrn_orient_matrix_UB_23 0.04376
_diffrn_orient_matrix_UB_31 -0.00103
_diffrn_orient_matrix_UB_32 0.00040
_diffrn_orient_matrix_UB_33 0.12286
_diffrn_radiation_detector 'scintillation counter'
_diffrn_radiation_monochromator graphite
_diffrn_radiation_source 'Rigaku rotating anode'
_diffrn_radiation_type 'Cu K\a'
_diffrn_radiation_wavelength 1.5418
_diffrn_reflns_av_R_equivalents 0.00000
_diffrn_reflns_av_sigmaI/netI 0.068
_diffrn_reflns_limit_h_max 14
_diffrn_reflns_limit_h_min 0
_diffrn_reflns_limit_k_max 15
_diffrn_reflns_limit_k_min -16
_diffrn_reflns_limit_l_max 8
_diffrn_reflns_limit_l_min -9
_diffrn_reflns_number 4353
_diffrn_reflns_reduction_process 'Lp corrections applied'
_diffrn_reflns_theta_max 63.62
_diffrn_reflns_theta_min 3.84
_diffrn_standards_decay_% -7.53
_diffrn_standards_interval_count 1
_diffrn_standards_number 3
_exptl_absorpt_coefficient_mu 16.257
_exptl_absorpt_correction_T_max 1.000
_exptl_absorpt_correction_T_min 0.502
_exptl_absorpt_correction_type
;
\y scans (North,Phillips & Matthews, 1968)
;
_exptl_crystal_colour yellowtransparent
_exptl_crystal_density_diffrn 1.852
_exptl_crystal_density_meas ?
_exptl_crystal_description needleplate
_exptl_crystal_F_000 688.00
_exptl_crystal_size_max 0.40
_exptl_crystal_size_mid 0.25
_exptl_crystal_size_min 0.05
_refine_diff_density_max 2.58
_refine_diff_density_min -1.93
_refine_ls_extinction_method none
_refine_ls_goodness_of_fit_all 3.446
_refine_ls_goodness_of_fit_ref 3.450
_refine_ls_hydrogen_treatment noref
_refine_ls_matrix_type full
_refine_ls_number_constraints 0
_refine_ls_number_parameters 307
_refine_ls_number_reflns 2642
_refine_ls_number_restraints 0
_refine_ls_R_factor_all 0.0684
_refine_ls_R_factor_gt 0.0680
_refine_ls_shift/su_max 0.0400
_refine_ls_shift/su_mean 0.0038
_refine_ls_structure_factor_coef F
_refine_ls_weighting_details 'w = 1/[\s^2^(Fo) + 0.00004|Fo|^2^]'
_refine_ls_weighting_scheme sigma
_refine_ls_wR_factor_all 0.0740
_refine_ls_wR_factor_ref 0.0740
_reflns_number_gt 2642
_reflns_number_total 4125
_reflns_threshold_expression I>3.00\s(I)
_cod_data_source_file b203110h.txt
_cod_data_source_block '_afc5r.xtl_Cu_radiation'
_cod_depositor_comments
;
The following automatic conversions were performed:

'_exptl_crystal_density_meas' value 'not measured' was changed to '?'
- the value is perceived as not measured.

Automatic conversion script
Id: cif_fix_values 3008 2015-01-20 13:52:24Z robertas 
;
_cod_original_cell_volume 1274.2(9)
_cod_original_sg_symbol_H-M 'P -1       '
_cod_original_formula_sum 'C24 H21 Bi O6 S3 '
_cod_database_code 7114002

loop_
_symmetry_equiv_pos_as_xyz
'   +x,   +y,   +z'
'   -x,   -y,   -z'

loop_
_atom_site_label
_atom_site_fract_x
_atom_site_fract_y
_atom_site_fract_z
_atom_site_U_iso_or_equiv
_atom_site_occupancy
_atom_site_adp_type
_atom_site_calc_flag
Bi(1) 0.15091(4) 0.14930(3) 0.22159(7) 0.0496(1) 1.000 Uani d
S(1) 0.1653(3) 0.3445(2) 0.3280(4) 0.0511(9) 1.000 Uani d
S(2) -0.0289(2) 0.1049(2) -0.0648(4) 0.0521(9) 1.000 Uani d
S(3) 0.2859(3) 0.1914(2) 0.0395(4) 0.0551(9) 1.000 Uani d
O(1) 0.4068(7) 0.3894(6) 0.843(1) 0.056(3) 1.000 Uani d
O(2) 0.3135(8) 0.2517(7) 0.583(1) 0.082(3) 1.000 Uani d
O(3) -0.2074(8) 0.0790(8) 0.328(1) 0.084(4) 1.000 Uani d
O(4) -0.0428(8) 0.0875(8) 0.305(1) 0.080(4) 1.000 Uani d
O(5) 0.5114(7) 0.0465(6) 0.260(2) 0.078(3) 1.000 Uani d
O(6) 0.3378(8) 0.0446(6) 0.255(1) 0.068(3) 1.000 Uani d
C(1) 0.138(1) 0.3639(8) 0.533(2) 0.054(4) 1.000 Uani d
C(2) 0.206(1) 0.3557(8) 0.687(2) 0.046(3) 1.000 Uani d
C(3) 0.177(1) 0.3796(9) 0.848(2) 0.060(4) 1.000 Uani d
C(4) 0.088(1) 0.4136(9) 0.854(2) 0.065(5) 1.000 Uani d
C(5) 0.021(1) 0.4224(9) 0.696(2) 0.076(5) 1.000 Uani d
C(6) 0.042(1) 0.3954(9) 0.543(2) 0.060(4) 1.000 Uani d
C(7) 0.311(1) 0.325(1) 0.693(2) 0.057(4) 1.000 Uani d
C(8) 0.507(1) 0.358(1) 0.858(2) 0.082(6) 1.000 Uani d
C(9) -0.1106(9) 0.1780(8) 0.013(2) 0.049(3) 1.000 Uani d
C(10) -0.155(1) 0.175(1) 0.159(2) 0.064(4) 1.000 Uani d
C(11) -0.221(1) 0.236(1) 0.202(2) 0.076(5) 1.000 Uani d
C(12) -0.244(1) 0.300(1) 0.111(3) 0.092(6) 1.000 Uani d
C(13) -0.210(1) 0.3041(9) -0.030(2) 0.069(4) 1.000 Uani d
C(14) -0.140(1) 0.2446(9) -0.078(2) 0.072(4) 1.000 Uani d
C(15) -0.129(1) 0.109(1) 0.269(2) 0.057(4) 1.000 Uani d
C(16) -0.188(2) 0.015(1) 0.431(2) 0.112(7) 1.000 Uani d
C(17) 0.4167(9) 0.2561(8) 0.224(2) 0.045(3) 1.000 Uani d
C(18) 0.480(1) 0.2023(8) 0.314(2) 0.054(4) 1.000 Uani d
C(19) 0.591(1) 0.2621(9) 0.451(2) 0.062(4) 1.000 Uani d
C(20) 0.637(1) 0.368(1) 0.497(2) 0.069(4) 1.000 Uani d
C(21) 0.574(1) 0.4209(9) 0.412(2) 0.060(4) 1.000 Uani d
C(22) 0.465(1) 0.3649(9) 0.278(2) 0.065(4) 1.000 Uani d
C(23) 0.432(1) 0.0875(9) 0.277(2) 0.063(4) 1.000 Uani d
C(24) 0.477(1) -0.064(1) 0.220(3) 0.107(7) 1.000 Uani d
H(1) 0.2241 0.3728 0.9522 0.077 1.000 Uiso c
H(2) 0.0733 0.4299 0.9661 0.080 1.000 Uiso c
H(3) -0.0418 0.4478 0.7106 0.090 1.000 Uiso c
H(4) -0.0116 0.3965 0.4378 0.080 1.000 Uiso c
H(5) 0.5315 0.3490 0.9747 0.102 1.000 Uiso c
H(6) 0.4887 0.2940 0.7651 0.102 1.000 Uiso c
H(7) 0.5677 0.4102 0.8539 0.102 1.000 Uiso c
H(8) -0.2493 0.2285 0.2997 0.090 1.000 Uiso c
H(9) -0.2883 0.3408 0.1538 0.120 1.000 Uiso c
H(10) -0.2335 0.3460 -0.0883 0.104 1.000 Uiso c
H(11) -0.1120 0.2523 -0.1709 0.097 1.000 Uiso c
H(12) -0.1960 0.0466 0.5592 0.135 1.000 Uiso c
H(13) -0.2403 -0.0541 0.3896 0.135 1.000 Uiso c
H(14) -0.1097 0.0134 0.4720 0.135 1.000 Uiso c
H(15) 0.6316 0.2262 0.5050 0.080 1.000 Uiso c
H(16) 0.7133 0.4036 0.5792 0.087 1.000 Uiso c
H(17) 0.6024 0.4925 0.4412 0.075 1.000 Uiso c
H(18) 0.4254 0.3989 0.2168 0.085 1.000 Uiso c
H(19) 0.4686 -0.0813 0.3157 0.140 1.000 Uiso c
H(20) 0.4022 -0.0965 0.1155 0.140 1.000 Uiso c
H(21) 0.5313 -0.0898 0.1750 0.140 1.000 Uiso c

loop_
_atom_site_aniso_label
_atom_site_aniso_U_11
_atom_site_aniso_U_22
_atom_site_aniso_U_33
_atom_site_aniso_U_12
_atom_site_aniso_U_13
_atom_site_aniso_U_23
Bi(1) 0.0394(2) 0.0409(2) 0.0607(3) 0.0146(2) 0.0085(2) 0.0139(2)
S(1) 0.058(2) 0.035(1) 0.056(2) 0.017(1) 0.015(2) 0.014(1)
S(2) 0.037(2) 0.038(2) 0.061(2) 0.012(1) -0.001(1) 0.005(1)
S(3) 0.040(2) 0.063(2) 0.056(2) 0.015(1) 0.012(2) 0.019(2)
O(1) 0.056(6) 0.047(5) 0.058(5) 0.021(4) 0.015(5) 0.012(4)
O(2) 0.075(7) 0.082(6) 0.059(6) 0.049(5) -0.008(5) -0.013(5)
O(3) 0.067(7) 0.14(1) 0.080(7) 0.047(6) 0.044(6) 0.067(7)
O(4) 0.058(6) 0.124(8) 0.099(8) 0.053(6) 0.038(6) 0.073(7)
O(5) 0.041(5) 0.049(5) 0.129(9) 0.012(4) 0.020(6) 0.021(5)
O(6) 0.047(6) 0.058(5) 0.094(7) 0.005(4) 0.029(5) 0.024(5)
C(1) 0.055(8) 0.026(6) 0.067(8) 0.010(5) 0.016(7) 0.006(5)
C(2) 0.039(7) 0.045(6) 0.048(7) 0.017(5) 0.002(6) 0.017(5)
C(3) 0.056(8) 0.061(8) 0.065(9) 0.028(6) 0.013(7) 0.025(6)
C(4) 0.066(9) 0.056(8) 0.08(1) 0.022(7) 0.038(8) 0.022(7)
C(5) 0.043(8) 0.050(8) 0.13(1) 0.016(6) 0.020(9) 0.024(8)
C(6) 0.050(8) 0.054(7) 0.076(9) 0.028(6) 0.015(7) 0.020(7)
C(7) 0.047(8) 0.059(8) 0.08(1) 0.026(6) 0.024(7) 0.035(7)
C(8) 0.09(1) 0.09(1) 0.08(1) 0.053(9) 0.031(9) 0.029(9)
C(9) 0.036(6) 0.039(6) 0.050(7) 0.013(5) -0.003(6) 0.001(5)
C(10) 0.024(6) 0.062(8) 0.07(1) 0.018(5) -0.005(6) -0.007(7)
C(11) 0.07(1) 0.09(1) 0.07(1) 0.037(8) 0.016(8) 0.018(8)
C(12) 0.06(1) 0.07(1) 0.12(2) 0.029(8) 0.01(1) -0.00(1)
C(13) 0.057(9) 0.043(7) 0.08(1) 0.021(6) -0.010(8) 0.018(7)
C(14) 0.056(9) 0.043(7) 0.09(1) 0.017(6) 0.002(8) 0.014(7)
C(15) 0.046(8) 0.060(8) 0.056(9) 0.013(6) 0.020(7) 0.007(6)
C(16) 0.09(1) 0.13(2) 0.09(1) -0.01(1) 0.03(1) 0.05(1)
C(17) 0.029(6) 0.041(6) 0.053(7) -0.004(5) 0.016(6) 0.010(5)
C(18) 0.043(7) 0.046(7) 0.08(1) 0.021(5) 0.024(7) 0.031(6)
C(19) 0.044(7) 0.060(8) 0.071(9) 0.019(6) 0.011(7) 0.015(6)
C(20) 0.041(8) 0.060(8) 0.09(1) 0.003(6) 0.021(8) 0.011(7)
C(21) 0.054(8) 0.042(7) 0.070(9) 0.003(6) 0.026(7) 0.008(6)
C(22) 0.08(1) 0.056(8) 0.065(9) 0.029(7) 0.021(8) 0.027(6)
C(23) 0.053(9) 0.046(7) 0.08(1) 0.013(6) 0.005(8) 0.023(7)
C(24) 0.08(1) 0.064(9) 0.18(2) 0.043(8) 0.04(1) 0.03(1)

loop_
_atom_type_symbol
_atom_type_oxidation_number
_atom_type_number_in_cell
_atom_type_scat_dispersion_real
_atom_type_scat_dispersion_imag
_atom_type_scat_source
C 0 48 0.017 0.009
;International Tables for Crystallography
(1992, Vol. C, Table 6.1.1.2)
;
H 0 42 0.000 0.000
;International Tables for Crystallography
(1992, Vol. C, Table 6.1.1.2)
;
O 0 12 0.047 0.032
;International Tables for Crystallography
(1992, Vol. C, Table 6.1.1.2)
;
S 0 6 0.319 0.557
;International Tables for Crystallography
(1992, Vol. C, Table 6.1.1.2)
;
Bi 0 2 -4.776 8.930
;International Tables for Crystallography
(1992, Vol. C, Tables 4.2.6.8 and 6.1.1.1)
;

loop_
_geom_angle_atom_site_label_1
_geom_angle_atom_site_label_2
_geom_angle_atom_site_label_3
_geom_angle
_geom_angle_site_symmetry_1
_geom_angle_site_symmetry_2
_geom_angle_site_symmetry_3
_geom_angle_publ_flag
S(1) Bi(1) S(2) 91.1(2) . . . ?
S(1) Bi(1) S(2) 158.0(2) . . . ?
S(1) Bi(1) S(3) 89.2(2) . . . ?
S(1) Bi(1) O(2) 71.3(4) . . . ?
S(1) Bi(1) O(4) 92.7(4) . . . ?
S(1) Bi(1) O(6) 131.9(3) . . . ?
S(2) Bi(1) S(2) 73.8(2) . . . ?
S(2) Bi(1) S(3) 89.7(2) . . . ?
S(2) Bi(1) O(2) 159.6(3) . . . ?
S(2) Bi(1) O(4) 71.9(4) . . . ?
S(2) Bi(1) O(6) 127.1(3) . . . ?
S(2) Bi(1) S(3) 106.2(2) 2 2 2 ?
S(2) Bi(1) O(2) 119.7(4) 2 2 2 ?
S(2) Bi(1) O(4) 67.8(4) 2 2 2 ?
S(2) Bi(1) O(6) 69.8(3) 2 2 2 ?
S(3) Bi(1) O(2) 100.0(4) . . . ?
S(3) Bi(1) O(4) 161.5(4) . . . ?
S(3) Bi(1) O(6) 66.1(3) . . . ?
O(2) Bi(1) O(4) 98.0(6) . . . ?
O(2) Bi(1) O(6) 73.3(4) . . . ?
O(4) Bi(1) O(6) 123.8(5) . . . ?
Bi(1) S(1) C(1) 103.8(7) . . . ?
Bi(1) S(2) Bi(1) 106.2(2) . . . ?
Bi(1) S(2) C(9) 104.6(7) . . . ?
Bi(1) S(2) C(9) 116.7(7) 2 2 2 ?
Bi(1) S(3) C(17) 97.9(7) . . . ?
C(7) O(1) C(8) 114(2) . . . ?
Bi(1) O(2) C(7) 125(2) . . . ?
C(15) O(3) C(16) 115(3) . . . ?
Bi(1) O(4) C(15) 130(2) . . . ?
C(23) O(5) C(24) 115(2) . . . ?
Bi(1) O(6) C(23) 123(2) . . . ?
S(1) C(1) C(2) 125(2) . . . ?
S(1) C(1) C(6) 118(2) . . . ?
C(2) C(1) C(6) 117(2) . . . ?
C(1) C(2) C(3) 120(2) . . . ?
C(1) C(2) C(7) 122(2) . . . ?
C(3) C(2) C(7) 119(2) . . . ?
C(2) C(3) C(4) 122(2) . . . ?
C(2) C(3) H(1) 118.6 . . . no
C(4) C(3) H(1) 119.8 . . . no
C(3) C(4) C(5) 118(3) . . . ?
C(3) C(4) H(2) 118.6 . . . no
C(5) C(4) H(2) 123.2 . . . no
C(4) C(5) C(6) 121(2) . . . ?
C(4) C(5) H(3) 113.9 . . . no
C(6) C(5) H(3) 125.0 . . . no
C(1) C(6) C(5) 123(3) . . . ?
C(1) C(6) H(4) 120.6 . . . no
C(5) C(6) H(4) 116.9 . . . no
O(1) C(7) O(2) 122(2) . . . ?
O(1) C(7) C(2) 113(2) . . . ?
O(2) C(7) C(2) 125(2) . . . ?
O(1) C(8) H(5) 108.2 . . . no
O(1) C(8) H(6) 110.8 . . . no
O(1) C(8) H(7) 109.6 . . . no
H(5) C(8) H(6) 109.1 . . . no
H(5) C(8) H(7) 108.3 . . . no
H(6) C(8) H(7) 110.8 . . . no
S(2) C(9) C(10) 127(2) . . . ?
S(2) C(9) C(14) 118(2) . . . ?
C(10) C(9) C(14) 115(2) . . . ?
C(9) C(10) C(11) 121(3) . . . ?
C(9) C(10) C(15) 121(2) . . . ?
C(11) C(10) C(15) 118(3) . . . ?
C(10) C(11) C(12) 121(3) . . . ?
C(10) C(11) H(8) 116.1 . . . no
C(12) C(11) H(8) 123.2 . . . no
C(11) C(12) C(13) 122(3) . . . ?
C(11) C(12) H(9) 114.8 . . . no
C(13) C(12) H(9) 122.7 . . . no
C(12) C(13) C(14) 119(3) . . . ?
C(12) C(13) H(10) 116.5 . . . no
C(14) C(13) H(10) 124.8 . . . no
C(9) C(14) C(13) 122(3) . . . ?
C(9) C(14) H(11) 119.9 . . . no
C(13) C(14) H(11) 118.1 . . . no
O(3) C(15) O(4) 121(3) . . . ?
O(3) C(15) C(10) 112(2) . . . ?
O(4) C(15) C(10) 126(3) . . . ?
O(3) C(16) H(12) 109.7 . . . no
O(3) C(16) H(13) 119.7 . . . no
O(3) C(16) H(14) 116.3 . . . no
H(12) C(16) H(13) 101.2 . . . no
H(12) C(16) H(14) 99.3 . . . no
H(13) C(16) H(14) 107.8 . . . no
S(3) C(17) C(18) 123(2) . . . ?
S(3) C(17) C(22) 118(2) . . . ?
C(18) C(17) C(22) 119(2) . . . ?
C(17) C(18) C(19) 118(2) . . . ?
C(17) C(18) C(23) 123(2) . . . ?
C(19) C(18) C(23) 119(2) . . . ?
C(18) C(19) C(20) 122(2) . . . ?
C(18) C(19) H(15) 117.0 . . . no
C(20) C(19) H(15) 120.8 . . . no
C(19) C(20) C(21) 120(2) . . . ?
C(19) C(20) H(16) 119.8 . . . no
C(21) C(20) H(16) 119.9 . . . no
C(20) C(21) C(22) 119(2) . . . ?
C(20) C(21) H(17) 121.9 . . . no
C(22) C(21) H(17) 118.9 . . . no
C(17) C(22) C(21) 122(2) . . . ?
C(17) C(22) H(18) 118.4 . . . no
C(21) C(22) H(18) 119.4 . . . no
O(5) C(23) O(6) 127(2) . . . ?
O(5) C(23) C(18) 109(2) . . . ?
O(6) C(23) C(18) 124(2) . . . ?
O(5) C(24) H(19) 111.8 . . . no
O(5) C(24) H(20) 107.3 . . . no
O(5) C(24) H(21) 108.7 . . . no
H(19) C(24) H(20) 110.4 . . . no
H(19) C(24) H(21) 113.1 . . . no
H(20) C(24) H(21) 105.1 . . . no

loop_
_geom_bond_atom_site_label_1
_geom_bond_atom_site_label_2
_geom_bond_distance
_geom_bond_publ_flag
Bi(1) S(1) 2.606(5) ?
Bi(1) S(2) 2.597(5) ?
Bi(1) S(2) 3.277(5) ?
Bi(1) S(3) 2.602(6) ?
Bi(1) O(2) 2.84(1) ?
Bi(1) O(4) 2.72(2) ?
Bi(1) O(6) 3.08(2) ?
S(1) C(1) 1.75(3) ?
S(2) C(9) 1.75(2) ?
S(3) C(17) 1.75(2) ?
O(1) C(7) 1.37(2) ?
O(1) C(8) 1.43(3) ?
O(2) C(7) 1.19(3) ?
O(3) C(15) 1.25(3) ?
O(3) C(16) 1.40(4) ?
O(4) C(15) 1.19(3) ?
O(5) C(23) 1.30(3) ?
O(5) C(24) 1.44(3) ?
O(6) C(23) 1.14(3) ?
C(1) C(2) 1.37(3) ?
C(1) C(6) 1.41(3) ?
C(2) C(3) 1.42(3) ?
C(2) C(7) 1.49(3) ?
C(3) C(4) 1.34(3) ?
C(3) H(1) 0.94 no
C(4) C(5) 1.40(4) ?
C(4) H(2) 0.96 no
C(5) C(6) 1.32(4) ?
C(5) H(3) 0.97 no
C(6) H(4) 0.95 no
C(8) H(5) 0.97 no
C(8) H(6) 0.94 no
C(8) H(7) 0.95 no
C(9) C(10) 1.45(3) ?
C(9) C(14) 1.40(3) ?
C(10) C(11) 1.38(3) ?
C(10) C(15) 1.49(4) ?
C(11) C(12) 1.35(4) ?
C(11) H(8) 0.97 no
C(12) C(13) 1.34(4) ?
C(12) H(9) 0.97 no
C(13) C(14) 1.42(3) ?
C(13) H(10) 0.91 no
C(14) H(11) 0.94 no
C(16) H(12) 1.06 no
C(16) H(13) 0.95 no
C(16) H(14) 0.98 no
C(17) C(18) 1.43(3) ?
C(17) C(22) 1.40(3) ?
C(18) C(19) 1.42(3) ?
C(18) C(23) 1.50(3) ?
C(19) C(20) 1.36(3) ?
C(19) H(15) 0.92 no
C(20) C(21) 1.40(3) ?
C(20) H(16) 0.94 no
C(21) C(22) 1.39(3) ?
C(21) H(17) 0.93 no
C(22) H(18) 0.92 no
C(24) H(19) 0.90 no
C(24) H(20) 0.99 no
C(24) H(21) 0.96 no

loop_
_geom_contact_atom_site_label_1
_geom_contact_atom_site_label_2
_geom_contact_distance
_geom_contact_site_symmetry_2
_geom_contact_publ_flag
S(1) H(17) 2.9980 2_666 no
S(2) H(12) 2.9842 1_554 no
S(3) H(1) 3.0531 1_554 no
O(1) H(18) 2.9483 1_556 no
O(1) O(1) 3.30(3) 2_667 no
O(1) C(8) 3.46(3) 2_667 no
O(1) C(22) 3.54(3) 1_556 no
O(2) H(13) 2.8023 2_556 no
O(3) O(5) 3.36(2) 1_455 no
O(6) H(12) 2.9114 2_556 no
C(4) H(11) 2.8863 1_556 no
C(4) C(14) 3.54(4) 1_556 no
C(5) H(4) 3.0458 2_566 no
C(6) H(4) 3.0266 2_566 no
C(6) C(6) 3.55(4) 2_566 no
C(8) C(22) 3.56(4) 1_556 no
C(11) C(19) 3.54(4) 1_455 no
C(19) H(8) 2.7096 1_655 no
C(21) C(21) 3.51(5) 2_666 no
C(22) H(5) 2.7778 1_554 no
H(5) H(9) 2.4127 1_656 no
H(8) H(15) 2.5291 1_455 no

loop_
_geom_torsion_atom_site_label_1
_geom_torsion_atom_site_label_2
_geom_torsion_atom_site_label_3
_geom_torsion_atom_site_label_4
_geom_torsion
_geom_torsion_publ_flag
Bi(1) S(1) C(1) C(2) 63(2) no
Bi(1) S(1) C(1) C(6) -120(2) no
Bi(1) S(2) Bi(1) S(1) -48.1(6) no
Bi(1) S(2) Bi(1) S(2) 0.0000 no
Bi(1) S(2) Bi(1) S(3) 84.8(2) no
Bi(1) S(2) Bi(1) O(2) -163.3(4) no
Bi(1) S(2) Bi(1) O(4) -76.7(4) no
Bi(1) S(2) Bi(1) O(6) 140.9(4) no
Bi(1) S(2) C(9) C(10) -57(2) no
Bi(1) S(2) C(9) C(14) 125(2) no
Bi(1) S(2) Bi(1) S(1) 163.8(2) no
Bi(1) S(2) Bi(1) S(2) 0.0000 no
Bi(1) S(2) Bi(1) S(3) -107.0(2) no
Bi(1) S(2) Bi(1) O(2) 134(1) no
Bi(1) S(2) Bi(1) O(4) 71.4(4) no
Bi(1) S(2) Bi(1) O(6) -47.8(4) no
Bi(1) S(2) C(9) C(10) -60(2) no
Bi(1) S(2) C(9) C(14) 118(2) no
Bi(1) S(3) C(17) C(18) 78(2) no
Bi(1) S(3) C(17) C(22) -107(2) no
Bi(1) O(2) C(7) O(1) -160(2) no
Bi(1) O(2) C(7) C(2) 21(4) no
Bi(1) O(4) C(15) O(3) -175(2) no
Bi(1) O(4) C(15) C(10) 3(4) no
Bi(1) O(6) C(23) O(5) -167(2) no
Bi(1) O(6) C(23) C(18) 8(4) no
S(1) Bi(1) S(2) C(9) -39.8(8) no
S(1) Bi(1) S(2) C(9) 164.2(9) no
S(1) Bi(1) S(3) C(17) 74.5(7) no
S(1) Bi(1) O(2) C(7) 29(2) no
S(1) Bi(1) O(4) C(15) 48(2) no
S(1) Bi(1) O(6) C(23) -22(2) no
S(1) C(1) C(2) C(3) 176(2) no
S(1) C(1) C(2) C(7) -2(3) no
S(1) C(1) C(6) C(5) -173(2) no
S(2) Bi(1) S(1) C(1) 115.6(8) no
S(2) Bi(1) S(2) Bi(1) 0.0000 no
S(2) Bi(1) S(2) C(9) 116.1(9) no
S(2) Bi(1) S(3) C(17) 165.6(7) no
S(2) Bi(1) O(2) C(7) -2(3) no
S(2) Bi(1) O(4) C(15) -43(2) no
S(2) Bi(1) O(6) C(23) 113(2) no
S(2) Bi(1) S(1) C(1) -70(1) no
S(2) Bi(1) S(2) Bi(1) 0.0000 no
S(2) Bi(1) S(2) C(9) -124.0(8) no
S(2) Bi(1) S(3) C(17) 121.4(7) no
S(2) Bi(1) O(2) C(7) 130(2) no
S(2) Bi(1) O(4) C(15) 122(3) no
S(2) Bi(1) O(6) C(23) -163(2) no
S(2) C(9) C(10) C(11) -179(2) no
S(2) C(9) C(10) C(15) 4(3) no
S(2) C(9) C(14) C(13) 178(2) no
S(3) Bi(1) S(1) C(1) -154.7(8) no
S(3) Bi(1) S(2) C(9) -129.0(8) no
S(3) Bi(1) S(2) C(9) 31.3(9) no
S(3) Bi(1) O(2) C(7) 115(2) no
S(3) Bi(1) O(4) C(15) -48(3) no
S(3) Bi(1) O(6) C(23) 43(2) no
S(3) C(17) C(18) C(19) 174(2) no
S(3) C(17) C(18) C(23) -9(3) no
S(3) C(17) C(22) C(21) -174(2) no
O(1) C(7) C(2) C(1) 132(2) no
O(1) C(7) C(2) C(3) -47(3) no
O(2) Bi(1) S(1) C(1) -53.9(9) no
O(2) Bi(1) S(2) C(9) -10(2) no
O(2) Bi(1) S(2) C(9) -81(1) no
O(2) Bi(1) S(3) C(17) 3.7(8) no
O(2) Bi(1) O(4) C(15) 119(2) no
O(2) Bi(1) O(6) C(23) -66(2) no
O(2) C(7) O(1) C(8) -3(4) no
O(2) C(7) C(2) C(1) -49(4) no
O(2) C(7) C(2) C(3) 132(3) no
O(3) C(15) C(10) C(9) -151(2) no
O(3) C(15) C(10) C(11) 31(3) no
O(4) Bi(1) S(1) C(1) 43.7(9) no
O(4) Bi(1) S(2) C(9) 52.6(9) no
O(4) Bi(1) S(2) C(9) -167(1) no
O(4) Bi(1) S(3) C(17) 170(1) no
O(4) Bi(1) O(2) C(7) -61(2) no
O(4) Bi(1) O(6) C(23) -155(2) no
O(4) C(15) O(3) C(16) -3(4) no
O(4) C(15) C(10) C(9) 31(4) no
O(4) C(15) C(10) C(11) -147(3) no
O(5) C(23) C(18) C(17) 135(3) no
O(5) C(23) C(18) C(19) -48(3) no
O(6) Bi(1) S(1) C(1) -98.6(9) no
O(6) Bi(1) S(2) C(9) 171.8(8) no
O(6) Bi(1) S(2) C(9) -24.9(9) no
O(6) Bi(1) S(3) C(17) -62.9(8) no
O(6) Bi(1) O(2) C(7) 176(2) no
O(6) Bi(1) O(4) C(15) -166(2) no
O(6) C(23) O(5) C(24) -3(5) no
O(6) C(23) C(18) C(17) -40(4) no
O(6) C(23) C(18) C(19) 137(3) no
C(1) C(2) C(3) C(4) -2(4) no
C(1) C(6) C(5) C(4) -5(4) no
C(2) C(1) C(6) C(5) 4(4) no
C(2) C(3) C(4) C(5) 2(4) no
C(2) C(7) O(1) C(8) 176(2) no
C(3) C(2) C(1) C(6) -1(3) no
C(3) C(4) C(5) C(6) 2(4) no
C(4) C(3) C(2) C(7) 176(2) no
C(6) C(1) C(2) C(7) -179(2) no
C(9) C(10) C(11) C(12) -1(4) no
C(9) C(14) C(13) C(12) 3(4) no
C(10) C(9) C(14) C(13) -0(3) no
C(10) C(11) C(12) C(13) 4(5) no
C(10) C(15) O(3) C(16) 179(2) no
C(11) C(10) C(9) C(14) -1(3) no
C(11) C(12) C(13) C(14) -5(4) no
C(12) C(11) C(10) C(15) 177(2) no
C(14) C(9) C(10) C(15) -179(2) no
C(17) C(18) C(19) C(20) 0(4) no
C(17) C(22) C(21) C(20) -0(4) no
C(18) C(17) C(22) C(21) 2(4) no
C(18) C(19) C(20) C(21) 1(4) no
C(18) C(23) O(5) C(24) -179(2) no
C(19) C(18) C(17) C(22) -2(3) no
C(19) C(20) C(21) C(22) -1(4) no
C(20) C(19) C(18) C(23) -177(2) no
C(22) C(17) C(18) C(23) 175(2) no
